data_7132472
loop_
_publ_author_name
'Balaraju, Muntha'
'Kommu, Nagarjuna'
'Vangara, Srinivas'
'Sahoo, Aswini K.'
'Thaltiri, Vikranth'
'Sahoo, Akhila K.'

_publ_section_title
;
 Synthetic manifestation of trinitro-pyrazolo-2<i>H</i>-1,2,3-triazoles
 (TNPT) as insensitive energetic materials.
;
_journal_issue 7
_journal_name_full 'Chemical communications (Cambridge, England)'
_journal_page_first 827
_journal_page_last 830
_journal_paper_doi 10.1039/d3cc05116a
_journal_volume 60
_journal_year 2024
_chemical_formula_moiety 'C5 H4 N6 O2'
_chemical_formula_sum 'C5 H4 N6 O2'
_chemical_formula_weight 180.14
_space_group_crystal_system monoclinic
_space_group_IT_number 4
_space_group_name_Hall 'P 2yb'
_space_group_name_H-M_alt 'P 1 21 1'
_atom_sites_solution_hydrogens geom
_atom_sites_solution_primary iterative
_audit_creation_date 2023-08-23
_audit_creation_method
;
Olex2 1.3
(compiled 2020.11.12 svn.r5f609507 for OlexSys, GUI svn.r6408)
;
_audit_update_record
;
2023-11-26 deposited with the CCDC.	2023-12-12 downloaded from the CCDC.
;
_cell_angle_alpha 90
_cell_angle_beta 104.571(5)
_cell_angle_gamma 90
_cell_formula_units_Z 2
_cell_length_a 6.6812(10)
_cell_length_b 7.0171(11)
_cell_length_c 7.8472(12)
_cell_measurement_reflns_used 6659
_cell_measurement_temperature 104(2)
_cell_measurement_theta_max 30.07
_cell_measurement_theta_min 6.41
_cell_volume 356.06(9)
_computing_cell_refinement 'Bruker SMART'
_computing_data_collection 'Bruker APEX3'
_computing_data_reduction 'Bruker SAINT'
_computing_molecular_graphics 'Olex2 1.3 (Dolomanov et al., 2009)'
_computing_publication_material 'Olex2 1.3 (Dolomanov et al., 2009)'
_computing_structure_refinement 'SHELXL 2018/3 (Sheldrick, 2015)'
_computing_structure_solution 'olex2.solve 1.3 (Bourhis et al., 2015)'
_diffrn_ambient_temperature 104.0
_diffrn_measured_fraction_theta_full 'ACTA 50'
_diffrn_measured_fraction_theta_max 0.946
_diffrn_measurement_device_type 'Bruker D8 VENTURE Photon III detector'
_diffrn_measurement_method '\f and \w scans'
_diffrn_radiation_type MoK\a
_diffrn_radiation_wavelength 0.71073
_diffrn_reflns_av_R_equivalents 0.0530
_diffrn_reflns_av_unetI/netI 0.0410
_diffrn_reflns_Laue_measured_fraction_full 0.925
_diffrn_reflns_Laue_measured_fraction_max 0.946
_diffrn_reflns_limit_h_max 8
_diffrn_reflns_limit_h_min -9
_diffrn_reflns_limit_k_max 9
_diffrn_reflns_limit_k_min -9
_diffrn_reflns_limit_l_max 10
_diffrn_reflns_limit_l_min -11
_diffrn_reflns_number 8420
_diffrn_reflns_point_group_measured_fraction_full 0.921
_diffrn_reflns_point_group_measured_fraction_max 0.931
_diffrn_reflns_theta_full 25.242
_diffrn_reflns_theta_max 30.072
_diffrn_reflns_theta_min 6.406
_exptl_absorpt_coefficient_mu 0.136
_exptl_absorpt_correction_T_max 0.7460
_exptl_absorpt_correction_T_min 0.6478
_exptl_absorpt_correction_type multi-scan
_exptl_absorpt_process_details
;
SADABS 2016/2: Krause, L., Herbst-Irmer, R., Sheldrick G.M. & Stalke D.,
 J. Appl. Cryst. 48 (2015) 3-10 
_exptl_special_details 
;
_exptl_crystal_colour colorless
_exptl_crystal_density_diffrn 1.680
_exptl_crystal_description CUBIC
_exptl_crystal_F_000 184
_exptl_crystal_size_max 0.26
_exptl_crystal_size_mid 0.246
_exptl_crystal_size_min 0.1
_refine_diff_density_max 0.227
_refine_diff_density_min -0.175
_refine_diff_density_rms 0.039
_refine_ls_abs_structure_details
;
 Flack x determined using 862 quotients [(I+)-(I-)]/[(I+)+(I-)]
 (Parsons, Flack and Wagner, Acta Cryst. B69 (2013) 249-259).
;
_refine_ls_abs_structure_Flack 0.1(4)
_refine_ls_extinction_method none
_refine_ls_goodness_of_fit_ref 1.064
_refine_ls_hydrogen_treatment constr
_refine_ls_matrix_type full
_refine_ls_number_parameters 118
_refine_ls_number_reflns 1941
_refine_ls_number_restraints 1
_refine_ls_restrained_S_all 1.064
_refine_ls_R_factor_all 0.0306
_refine_ls_R_factor_gt 0.0303
_refine_ls_shift/su_max 0.000
_refine_ls_shift/su_mean 0.000
_refine_ls_structure_factor_coef Fsqd
_refine_ls_weighting_details 'w=1/[\s^2^(Fo^2^)+(0.0448P)^2^+0.0416P] where P=(Fo^2^+2Fc^2^)/3'
_refine_ls_weighting_scheme calc
_refine_ls_wR_factor_gt 0.0802
_refine_ls_wR_factor_ref 0.0804
_reflns_Friedel_coverage 0.829
_reflns_Friedel_fraction_full 0.917
_reflns_Friedel_fraction_max 0.915
_reflns_number_gt 1924
_reflns_number_total 1941
_reflns_threshold_expression 'I > 2\s(I)'
_cod_data_source_file d3cc05116a3.cif
_cod_data_source_block 7
_cod_depositor_comments 'Adding full bibliography for 7132470--7132475.cif.'
_cod_database_code 7132472
_shelx_shelxl_version_number 2018/3
_shelx_space_group_comment
;
The symmetry employed for this shelxl refinement is uniquely defined
by the following loop, which should always be used as a source of
symmetry information in preference to the above space-group names.
They are only intended as comments.
;
_shelx_estimated_absorpt_t_max 0.987
_shelx_estimated_absorpt_t_min 0.965
_olex2_refinement_description
;
1. Fixed Uiso
 At 1.2 times of:
  All C(H) groups, All N(H) groups
2.a Aromatic/amide H refined with riding coordinates:
 C3(H3), N3(H3A), C4(H4), C5(H5)
;
_olex2_submission_special_instructions 'No special instructions were received'

loop_
_space_group_symop_operation_xyz
'x, y, z'
'-x, y+1/2, -z'

loop_
_atom_site_label
_atom_site_type_symbol
_atom_site_fract_x
_atom_site_fract_y
_atom_site_fract_z
_atom_site_U_iso_or_equiv
_atom_site_adp_type
_atom_site_occupancy
_atom_site_site_symmetry_order
_atom_site_calc_flag
_atom_site_refinement_flags_posn
_atom_site_refinement_flags_adp
_atom_site_refinement_flags_occupancy
_atom_site_disorder_assembly
_atom_site_disorder_group
O1 O 0.33850(17) 0.68458(18) 0.78027(16) 0.0258(3) Uani 1 1 d . . . . .
C1 C 0.6451(2) 0.52273(19) 0.84843(17) 0.0144(3) Uani 1 1 d . . . . .
N1 N 0.52397(19) 0.69171(18) 0.85203(16) 0.0165(2) Uani 1 1 d . . . . .
O3 O 0.61269(17) 0.83264(15) 0.92943(15) 0.0203(2) Uani 1 1 d . . . . .
C3 C 0.7656(2) 0.2401(2) 0.80762(19) 0.0176(3) Uani 1 1 d . . . . .
H3 H 0.784440 0.114508 0.769310 0.021 Uiso 1 1 calc R U . . .
N3 N 0.90333(19) 0.34494(17) 0.92563(17) 0.0181(3) Uani 1 1 d . . . . .
H3A H 1.027174 0.303014 0.979651 0.022 Uiso 1 1 calc R U . . .
N8 N 0.1740(2) 0.32964(19) 0.38640(17) 0.0200(3) Uani 1 1 d . . . . .
N2 N 0.83483(19) 0.51818(18) 0.95315(16) 0.0166(2) Uani 1 1 d . . . . .
C2 C 0.5917(2) 0.35233(19) 0.75381(18) 0.0150(3) Uani 1 1 d . . . . .
N4 N 0.40695(18) 0.30505(17) 0.62919(15) 0.0153(2) Uani 1 1 d . . . . .
C4 C 0.2672(2) 0.1669(2) 0.63686(18) 0.0192(3) Uani 1 1 d . . . . .
H4 H 0.271031 0.077950 0.728917 0.023 Uiso 1 1 calc R U . . .
N7 N 0.34983(19) 0.4030(2) 0.47608(16) 0.0199(3) Uani 1 1 d . . . . .
C5 C 0.1194(2) 0.1853(2) 0.48100(18) 0.0200(3) Uani 1 1 d . . . . .
H5 H -0.001598 0.109393 0.444977 0.024 Uiso 1 1 calc R U . . .

loop_
_atom_site_aniso_label
_atom_site_aniso_U_11
_atom_site_aniso_U_22
_atom_site_aniso_U_33
_atom_site_aniso_U_23
_atom_site_aniso_U_13
_atom_site_aniso_U_12
O1 0.0151(5) 0.0258(5) 0.0325(6) -0.0033(5) -0.0014(4) 0.0056(4)
C1 0.0131(5) 0.0128(5) 0.0165(5) -0.0001(5) 0.0024(4) 0.0003(4)
N1 0.0165(5) 0.0160(5) 0.0163(5) -0.0003(4) 0.0032(4) 0.0025(4)
O3 0.0235(5) 0.0146(5) 0.0226(5) -0.0032(4) 0.0056(4) -0.0001(4)
C3 0.0172(6) 0.0146(6) 0.0191(6) -0.0012(5) 0.0012(5) 0.0011(5)
N3 0.0144(5) 0.0142(5) 0.0229(6) -0.0004(4) -0.0007(4) 0.0023(4)
N8 0.0178(6) 0.0223(6) 0.0179(5) 0.0012(5) 0.0005(4) -0.0015(4)
N2 0.0144(5) 0.0137(5) 0.0197(5) -0.0005(4) 0.0005(4) 0.0002(4)
C2 0.0143(6) 0.0142(6) 0.0153(5) -0.0005(4) 0.0018(4) -0.0004(4)
N4 0.0149(5) 0.0148(5) 0.0148(5) 0.0012(4) 0.0016(4) -0.0011(4)
C4 0.0183(6) 0.0188(7) 0.0191(6) 0.0016(5) 0.0024(5) -0.0041(5)
N7 0.0192(5) 0.0220(6) 0.0164(5) 0.0047(5) 0.0004(4) -0.0025(5)
C5 0.0168(6) 0.0212(7) 0.0197(6) -0.0005(5) 0.0004(5) -0.0034(5)

loop_
_atom_type_symbol
_atom_type_description
_atom_type_scat_dispersion_real
_atom_type_scat_dispersion_imag
_atom_type_scat_source
C C 0.0033 0.0016 'International Tables Vol C Tables 4.2.6.8 and 6.1.1.4'
H H 0.0000 0.0000 'International Tables Vol C Tables 4.2.6.8 and 6.1.1.4'
N N 0.0061 0.0033 'International Tables Vol C Tables 4.2.6.8 and 6.1.1.4'
O O 0.0106 0.0060 'International Tables Vol C Tables 4.2.6.8 and 6.1.1.4'

loop_
_geom_angle_atom_site_label_1
_geom_angle_atom_site_label_2
_geom_angle_atom_site_label_3
_geom_angle
_geom_angle_site_symmetry_1
_geom_angle_site_symmetry_3
_geom_angle_publ_flag
N2 C1 N1 117.51(12) . . ?
N2 C1 C2 112.50(12) . . ?
C2 C1 N1 129.94(12) . . ?
O1 N1 C1 117.73(12) . . ?
O1 N1 O3 124.36(13) . . ?
O3 N1 C1 117.89(12) . . ?
N3 C3 H3 127.0 . . ?
N3 C3 C2 106.02(13) . . ?
C2 C3 H3 127.0 . . ?
C3 N3 H3A 123.0 . . ?
N2 N3 C3 113.90(12) . . ?
N2 N3 H3A 123.0 . . ?
N7 N8 C5 109.04(12) . . ?
C1 N2 N3 103.57(11) . . ?
C1 C2 N4 128.96(12) . . ?
C3 C2 C1 104.00(12) . . ?
C3 C2 N4 127.02(13) . . ?
C4 N4 C2 129.04(12) . . ?
N7 N4 C2 119.94(11) . . ?
N7 N4 C4 111.02(11) . . ?
N4 C4 H4 128.0 . . ?
N4 C4 C5 104.00(12) . . ?
C5 C4 H4 128.0 . . ?
N8 N7 N4 106.93(12) . . ?
N8 C5 C4 109.00(13) . . ?
N8 C5 H5 125.5 . . ?
C4 C5 H5 125.5 . . ?

loop_
_geom_bond_atom_site_label_1
_geom_bond_atom_site_label_2
_geom_bond_distance
_geom_bond_site_symmetry_2
_geom_bond_publ_flag
O1 N1 1.2264(16) . ?
C1 N1 1.4398(17) . ?
C1 N2 1.3264(17) . ?
C1 C2 1.4053(19) . ?
N1 O3 1.2317(17) . ?
C3 H3 0.9500 . ?
C3 N3 1.3478(18) . ?
C3 C2 1.3785(19) . ?
N3 H3A 0.8800 . ?
N3 N2 1.3355(17) . ?
N8 N7 1.3129(17) . ?
N8 C5 1.3589(19) . ?
C2 N4 1.4083(17) . ?
N4 C4 1.3577(17) . ?
N4 N7 1.3531(16) . ?
C4 H4 0.9500 . ?
C4 C5 1.3711(19) . ?
C5 H5 0.9500 . ?

loop_
_geom_torsion_atom_site_label_1
_geom_torsion_atom_site_label_2
_geom_torsion_atom_site_label_3
_geom_torsion_atom_site_label_4
_geom_torsion
_geom_torsion_site_symmetry_1
_geom_torsion_site_symmetry_2
_geom_torsion_site_symmetry_3
_geom_torsion_site_symmetry_4
_geom_torsion_publ_flag
C1 C2 N4 C4 -116.98(17) . . . . ?
C1 C2 N4 N7 63.62(19) . . . . ?
N1 C1 N2 N3 177.82(11) . . . . ?
N1 C1 C2 C3 -177.74(13) . . . . ?
N1 C1 C2 N4 3.6(2) . . . . ?
C3 N3 N2 C1 0.26(16) . . . . ?
C3 C2 N4 C4 64.7(2) . . . . ?
C3 C2 N4 N7 -114.71(16) . . . . ?
N3 C3 C2 C1 0.45(15) . . . . ?
N3 C3 C2 N4 179.11(13) . . . . ?
N2 C1 N1 O1 -167.49(12) . . . . ?
N2 C1 N1 O3 11.32(18) . . . . ?
N2 C1 C2 C3 -0.32(16) . . . . ?
N2 C1 C2 N4 -178.95(13) . . . . ?
C2 C1 N1 O1 9.8(2) . . . . ?
C2 C1 N1 O3 -171.37(13) . . . . ?
C2 C1 N2 N3 0.05(15) . . . . ?
C2 C3 N3 N2 -0.47(17) . . . . ?
C2 N4 C4 C5 -179.95(13) . . . . ?
C2 N4 N7 N8 179.99(12) . . . . ?
N4 C4 C5 N8 0.33(16) . . . . ?
C4 N4 N7 N8 0.49(16) . . . . ?
N7 N8 C5 C4 -0.05(17) . . . . ?
N7 N4 C4 C5 -0.50(16) . . . . ?
C5 N8 N7 N4 -0.26(16) . . . . ?
